data_9007522
loop_
_publ_author_name
'Geller, S.'

_publ_section_title
;
 Structures of alpha-Mn203, (MnO.983Fe0.017)203 and (Mn0.37Fe0.63)2O3
 and relation to magnetic ordering
 Sample: (Mn0.37Fe0.63)2O3
;
_journal_name_full 'Acta Crystallographica, Section B'
_journal_page_first 821
_journal_page_last 828
_journal_paper_doi 10.1107/S0567740871002966
_journal_volume 27
_journal_year 1971
_chemical_formula_sum 'Fe1.26 Mn0.74 O3'
_chemical_name_mineral Bixbyite
_space_group_IT_number 206
_symmetry_space_group_name_Hall '-I 2b 2c 3'
_symmetry_space_group_name_H-M 'I a -3'
_cell_angle_alpha 90
_cell_angle_beta 90
_cell_angle_gamma 90
_cell_length_a 9.4126
_cell_length_b 9.4126
_cell_length_c 9.4126
_cell_formula_units_Z 16
_cell_volume 833.928
_database_code_amcsd 0009392
_exptl_crystal_density_diffrn 5.066
_cod_original_sg_symbol_H-M 'I a 3'
_cod_original_formula_sum '(Fe1.26 Mn.74) O3'
_cod_database_code 9007522

loop_
_space_group_symop_operation_xyz
x,y,z
1/2+x,1/2+y,1/2+z
1/2+z,x,1/2-y
+z,1/2+x,-y
1/2+z,-x,y
+z,1/2-x,1/2+y
-z,x,1/2+y
1/2-z,1/2+x,+y
-z,-x,-y
1/2-z,1/2-x,1/2-y
1/2+y,1/2-z,-x
+y,-z,1/2-x
-y,1/2-z,x
1/2-y,-z,1/2+x
1/2-y,z,-x
-y,1/2+z,1/2-x
y,z,x
1/2+y,1/2+z,1/2+x
x,1/2-y,1/2+z
1/2+x,-y,+z
-x,y,1/2+z
1/2-x,1/2+y,+z
x,1/2+y,-z
1/2+x,+y,1/2-z
-x,-y,-z
1/2-x,1/2-y,1/2-z
1/2-z,-x,1/2+y
-z,1/2-x,+y
1/2-z,x,-y
-z,1/2+x,1/2-y
z,-x,1/2-y
1/2+z,1/2-x,-y
z,x,y
1/2+z,1/2+x,1/2+y
1/2-y,1/2+z,x
-y,+z,1/2+x
y,1/2+z,-x
1/2+y,+z,1/2-x
1/2+y,-z,x
+y,1/2-z,1/2+x
-y,-z,-x
1/2-y,1/2-z,1/2-x
-x,1/2+y,1/2-z
1/2-x,+y,-z
x,-y,1/2-z
1/2+x,1/2-y,-z
-x,1/2-y,z
1/2-x,-y,1/2+z

loop_
_atom_site_aniso_label
_atom_site_aniso_U_11
_atom_site_aniso_U_22
_atom_site_aniso_U_33
_atom_site_aniso_U_12
_atom_site_aniso_U_13
_atom_site_aniso_U_23
Fe1 0.00570 0.00570 0.00570 0.00081 0.00081 0.00081
Mn1 0.00570 0.00570 0.00570 0.00081 0.00081 0.00081
Fe2 0.00772 0.00803 0.00718 0.00000 0.00000 -0.00162
Mn2 0.00772 0.00803 0.00718 0.00000 0.00000 -0.00162
O 0.00821 0.00557 0.01212 -0.00328 -0.00085 0.00224

loop_
_atom_site_label
_atom_site_fract_x
_atom_site_fract_y
_atom_site_fract_z
_atom_site_occupancy
Fe1 0.00000 0.00000 0.00000 0.63000
Mn1 0.00000 0.00000 0.00000 0.37000
Fe2 0.28473 0.00000 0.25000 0.63000
Mn2 0.28473 0.00000 0.25000 0.37000
O 0.13527 0.13950 -0.08830 1.00000

loop_
_cod_related_entry_id
_cod_related_entry_database
_cod_related_entry_code
1 AMCSD 0009392
